data_7129759
loop_
_publ_author_name
'Yu, Bangkui'
'Huang, Renbin'
'Li, Renren'
'Zhang, Haocheng'
'Huang, Hanmin'

_publ_section_title
;
 Silver-catalyzed chemodivergent assembly of aminomethylated isochromenes
 and naphthols.
;
_journal_issue 24
_journal_name_full 'Chemical communications (Cambridge, England)'
_journal_page_first 3969
_journal_page_last 3972
_journal_paper_doi 10.1039/d2cc00303a
_journal_volume 58
_journal_year 2022
_chemical_formula_moiety 'C40 H38 N2 O'
_chemical_formula_sum 'C40 H38 N2 O'
_chemical_formula_weight 562.72
_space_group_crystal_system triclinic
_space_group_IT_number 2
_space_group_name_Hall '-P 1'
_space_group_name_H-M_alt 'P -1'
_atom_sites_solution_hydrogens geom
_atom_sites_solution_primary dual
_audit_creation_date 2021-08-26
_audit_creation_method
;
Olex2 1.3
(compiled 2020.11.12 svn.r5f609507 for OlexSys, GUI svn.r6272)
;
_audit_update_record
;
2022-01-04 deposited with the CCDC.	2022-02-25 downloaded from the CCDC.
;
_cell_angle_alpha 96.455(3)
_cell_angle_beta 115.408(3)
_cell_angle_gamma 109.434(3)
_cell_formula_units_Z 2
_cell_length_a 12.1191(4)
_cell_length_b 12.6465(4)
_cell_length_c 12.9053(4)
_cell_measurement_reflns_used 6038
_cell_measurement_temperature 293(2)
_cell_measurement_theta_max 72.7790
_cell_measurement_theta_min 4.6250
_cell_volume 1607.44(12)
_computing_cell_refinement 'CrysAlisPro 1.171.41.110a (Rigaku OD, 2021)'
_computing_data_collection 'CrysAlisPro 1.171.41.110a (Rigaku OD, 2021)'
_computing_data_reduction 'CrysAlisPro 1.171.41.110a (Rigaku OD, 2021)'
_computing_molecular_graphics 'Olex2 1.3 (Dolomanov et al., 2009)'
_computing_publication_material 'Olex2 1.3 (Dolomanov et al., 2009)'
_computing_structure_refinement 'SHELXL 2018/3 (Sheldrick, 2015)'
_computing_structure_solution 'SHELXT 2018/2 (Sheldrick, 2018)'
_diffrn_ambient_temperature 293(2)
_diffrn_detector_area_resol_mean 5.2169
_diffrn_detector_type AtlasS2
_diffrn_measured_fraction_theta_full 0.999
_diffrn_measured_fraction_theta_max 0.968
_diffrn_measurement_details
;
List of Runs (angles in degrees, time in seconds):

  # Type    Start    End  Width  t~exp~   \w     \q     \k     \f   Frames
#--------------------------------------------------------------------------
  1  \w    -56.00  32.00   1.00    2.00    --  -41.76  38.00  30.00   88
  2  \w    -81.00  32.00   1.00    2.00    --  -41.76  19.00 -30.00  113
  3  \w     47.00  73.00   1.00    2.00    --   41.76-125.00  60.00   26
  4  \w     29.00  95.00   1.00    2.00    --   41.76-125.00 -90.00   66
  5  \w      6.00  32.00   1.00    2.00    --   41.76 -99.00 120.00   26
  6  \w      6.00  55.00   1.00    2.00    --   41.76 -99.00 150.00   49
  7  \w    101.00 156.00   1.00    8.00    --  106.05 125.00 -30.00   55
  8  \w    118.00 149.00   1.00    8.00    --  106.05  77.00 -90.00   31
  9  \w     77.00 178.00   1.00    8.00    --  106.05  61.00 150.00  101
 10  \w     73.00 112.00   1.00    8.00    --  106.05-125.00 -30.00   39
 11  \w     86.00 112.00   1.00    8.00    --  106.05-125.00  90.00   26
 12  \w     60.00  87.00   1.00    8.00    --  106.05-125.00  60.00   27
 13  \w     97.00 177.00   1.00    8.00    --  106.05 125.00  90.00   80
 14  \w    110.00 136.00   1.00    8.00    --  106.05  77.00   0.00   26
 15  \w     49.00 126.00   1.00    8.00    --  106.05 -45.00-180.00   77
 16  \w    103.00 145.00   1.00    8.00    --  106.05  77.00-120.00   42
 17  \w     44.00 107.00   1.00    8.00    --  106.05 -94.00-180.00   63
 18  \w     97.00 168.00   1.00    8.00    --  106.05 125.00-180.00   71
 19  \w     25.00 102.00   1.00    8.00    --  106.05 -94.00 120.00   77
 20  \w    107.00 145.00   1.00    8.00    --  106.05  77.00  30.00   38
;
_diffrn_measurement_device 'four-circle diffractometer'
_diffrn_measurement_device_type 'SuperNova, Dual, Cu at home/near, AtlasS2'
_diffrn_measurement_method '\w scans'
_diffrn_radiation_type CuK\a
_diffrn_radiation_wavelength 1.54184
_diffrn_reflns_av_R_equivalents 0.0185
_diffrn_reflns_av_unetI/netI 0.0234
_diffrn_reflns_Laue_measured_fraction_full 0.999
_diffrn_reflns_Laue_measured_fraction_max 0.968
_diffrn_reflns_limit_h_max 15
_diffrn_reflns_limit_h_min -13
_diffrn_reflns_limit_k_max 15
_diffrn_reflns_limit_k_min -15
_diffrn_reflns_limit_l_max 15
_diffrn_reflns_limit_l_min -15
_diffrn_reflns_number 11050
_diffrn_reflns_point_group_measured_fraction_full 0.999
_diffrn_reflns_point_group_measured_fraction_max 0.968
_diffrn_reflns_theta_full 67.684
_diffrn_reflns_theta_max 73.046
_diffrn_reflns_theta_min 3.885
_exptl_absorpt_coefficient_mu 0.531
_exptl_absorpt_correction_T_max 1.00000
_exptl_absorpt_correction_T_min 0.71394
_exptl_absorpt_correction_type multi-scan
_exptl_absorpt_process_details
;
CrysAlisPro 1.171.41.110a (Rigaku Oxford Diffraction, 2021)
Empirical absorption correction using spherical harmonics,
implemented in SCALE3 ABSPACK scaling algorithm.
;
_exptl_crystal_density_diffrn 1.163
_exptl_crystal_description block
_exptl_crystal_F_000 600
_exptl_crystal_size_max 0.21
_exptl_crystal_size_mid 0.15
_exptl_crystal_size_min 0.11
_refine_diff_density_max 0.739
_refine_diff_density_min -0.301
_refine_diff_density_rms 0.060
_refine_ls_extinction_method none
_refine_ls_goodness_of_fit_ref 0.996
_refine_ls_hydrogen_treatment constr
_refine_ls_matrix_type full
_refine_ls_number_parameters 389
_refine_ls_number_reflns 6212
_refine_ls_number_restraints 1
_refine_ls_restrained_S_all 0.996
_refine_ls_R_factor_all 0.0956
_refine_ls_R_factor_gt 0.0882
_refine_ls_shift/su_max 0.001
_refine_ls_shift/su_mean 0.000
_refine_ls_structure_factor_coef Fsqd
_refine_ls_weighting_details 'w=1/[\s^2^(Fo^2^)+(0.1946P)^2^+0.7790P] where P=(Fo^2^+2Fc^2^)/3'
_refine_ls_weighting_scheme calc
_refine_ls_wR_factor_gt 0.2846
_refine_ls_wR_factor_ref 0.2960
_reflns_Friedel_coverage 0.000
_reflns_number_gt 5291
_reflns_number_total 6212
_reflns_threshold_expression 'I > 2\s(I)'
_cod_data_source_file d2cc00303a2.cif
_cod_data_source_block zsc-x210723-ybk_auto
_cod_depositor_comments 'Adding full bibliography for 7129758--7129760.cif.'
_cod_original_cell_volume 1607.44(10)
_cod_database_code 7129759
_shelx_shelxl_version_number 2018/3
_shelx_space_group_comment
;
The symmetry employed for this shelxl refinement is uniquely defined
by the following loop, which should always be used as a source of
symmetry information in preference to the above space-group names.
They are only intended as comments.
;
_shelx_estimated_absorpt_t_max 0.944
_shelx_estimated_absorpt_t_min 0.897
_olex2_refinement_description
;
1. Fixed Uiso
 At 1.2 times of:
  All C(H) groups, All C(H,H) groups
 At 1.5 times of:
  All O(H) groups
2. Rigid bond restraints
 C39, C40
 with sigma for 1-2 distances of 0.02 and sigma for 1-3 distances of 0.01
3.a Secondary CH2 refined with riding coordinates:
 C12(H12a,H12b), C11(H11a,H11b), C19(H19a,H19b), C26(H26a,H26b), C27(H27a,
 H27b), C34(H34a,H34b)
3.b Aromatic/amide H refined with riding coordinates:
 C9(H9), C21(H21), C25(H25), C7(H7), C4(H4), C33(H33), C5(H5), C22(H22),
 C23(H23), C24(H24), C6(H6), C18(H18), C16(H16), C29(H29), C36(H36), C14(H14),
 C32(H32), C17(H17), C39(H39), C30(H30), C40(H40), C31(H31), C15(H15), C38(H38),
  C37(H37)
3.c Idealised tetrahedral OH refined as rotating group:
 O1(H1)
;
_olex2_submission_special_instructions 'No special instructions were received'
_oxdiff_exptl_absorpt_empirical_details
;
Empirical correction (ABSPACK) includes:
- Absorption correction using spherical harmonics
- Frame scaling
;

loop_
_space_group_symop_operation_xyz
'x, y, z'
'-x, -y, -z'

loop_
_atom_site_label
_atom_site_type_symbol
_atom_site_fract_x
_atom_site_fract_y
_atom_site_fract_z
_atom_site_U_iso_or_equiv
_atom_site_adp_type
_atom_site_occupancy
_atom_site_site_symmetry_order
_atom_site_calc_flag
_atom_site_refinement_flags_posn
_atom_site_refinement_flags_adp
_atom_site_refinement_flags_occupancy
_atom_site_disorder_assembly
_atom_site_disorder_group
O1 O 0.5570(2) 0.34569(18) 0.54042(18) 0.0648(5) Uani 1 1 d . . . . .
H1 H 0.554550 0.358351 0.478718 0.097 Uiso 1 1 calc R U . . .
N2 N 0.6063(2) 0.33792(17) 0.35755(18) 0.0488(5) Uani 1 1 d . . . . .
N1 N 0.5755(2) 0.2749(2) 0.8278(2) 0.0589(6) Uani 1 1 d . . . . .
C3 C 0.6981(2) 0.1550(2) 0.6981(2) 0.0524(6) Uani 1 1 d . . . . .
C20 C 0.3898(3) 0.3117(2) 0.1875(2) 0.0541(6) Uani 1 1 d . . . . .
C13 C 0.8060(3) 0.5312(2) 0.4448(2) 0.0552(6) Uani 1 1 d . . . . .
C1 C 0.6063(2) 0.2631(2) 0.5654(2) 0.0528(6) Uani 1 1 d . . . . .
C12 C 0.7535(3) 0.3995(2) 0.4124(3) 0.0556(6) Uani 1 1 d . . . . .
H12A H 0.779841 0.373063 0.356852 0.067 Uiso 1 1 calc R U . . .
H12B H 0.795570 0.378053 0.484497 0.067 Uiso 1 1 calc R U . . .
C2 C 0.6517(3) 0.2475(2) 0.6782(2) 0.0558(6) Uani 1 1 d . . . . .
C10 C 0.6129(2) 0.1951(2) 0.4744(3) 0.0547(6) Uani 1 1 d . . . . .
C11 C 0.5646(3) 0.2126(2) 0.3527(2) 0.0581(6) Uani 1 1 d . . . . .
H11A H 0.599707 0.177474 0.310718 0.070 Uiso 1 1 calc R U . . .
H11B H 0.466950 0.172115 0.307035 0.070 Uiso 1 1 calc R U . . .
C9 C 0.6601(3) 0.1108(2) 0.4959(3) 0.0608(7) Uani 1 1 d . . . . .
H9 H 0.665169 0.068063 0.435892 0.073 Uiso 1 1 calc R U . . .
C19 C 0.5384(3) 0.3484(3) 0.2353(2) 0.0596(6) Uani 1 1 d . . . . .
H19A H 0.550894 0.299690 0.181542 0.071 Uiso 1 1 calc R U . . .
H19B H 0.579804 0.429240 0.237166 0.071 Uiso 1 1 calc R U . . .
C8 C 0.7007(3) 0.0881(2) 0.6066(3) 0.0600(6) Uani 1 1 d . . . . .
C21 C 0.3456(3) 0.3685(3) 0.2483(2) 0.0627(7) Uani 1 1 d . . . . .
H21 H 0.408270 0.428343 0.320125 0.075 Uiso 1 1 calc R U . . .
C28 C 0.7380(3) 0.4162(3) 1.0314(2) 0.0644(7) Uani 1 1 d . . . . .
C25 C 0.2946(3) 0.2233(3) 0.0804(3) 0.0671(7) Uani 1 1 d . . . . .
H25 H 0.322213 0.184050 0.037989 0.080 Uiso 1 1 calc R U . . .
C7 C 0.7480(3) -0.0019(3) 0.6306(3) 0.0706(8) Uani 1 1 d . . . . .
H7 H 0.751057 -0.046673 0.570420 0.085 Uiso 1 1 calc R U . . .
C26 C 0.6603(3) 0.3301(2) 0.7765(3) 0.0644(7) Uani 1 1 d . . . . .
H26A H 0.753517 0.369589 0.840749 0.077 Uiso 1 1 calc R U . . .
H26B H 0.634351 0.389652 0.745718 0.077 Uiso 1 1 calc R U . . .
C35 C 0.3503(3) 0.1277(3) 0.7755(3) 0.0742(8) Uani 1 1 d . . . . .
C4 C 0.7436(3) 0.1342(3) 0.8121(3) 0.0647(7) Uani 1 1 d . . . . .
H4 H 0.744419 0.179947 0.874290 0.078 Uiso 1 1 calc R U . . .
C27 C 0.5958(3) 0.3627(3) 0.9277(3) 0.0671(7) Uani 1 1 d . . . . .
H27A H 0.534423 0.325443 0.955613 0.081 Uiso 1 1 calc R U . . .
H27B H 0.574129 0.424517 0.898396 0.081 Uiso 1 1 calc R U . . .
C33 C 0.7887(3) 0.3487(3) 1.0967(3) 0.0691(7) Uani 1 1 d . . . . .
H33 H 0.732365 0.270447 1.079223 0.083 Uiso 1 1 calc R U . . .
C5 C 0.7863(3) 0.0471(3) 0.8301(3) 0.0700(8) Uani 1 1 d . . . . .
H5 H 0.815000 0.033129 0.904410 0.084 Uiso 1 1 calc R U . . .
C22 C 0.2105(3) 0.3378(3) 0.2041(3) 0.0728(8) Uani 1 1 d . . . . .
H22 H 0.182581 0.377072 0.246240 0.087 Uiso 1 1 calc R U . . .
C23 C 0.1160(3) 0.2497(3) 0.0982(3) 0.0740(8) Uani 1 1 d . . . . .
H23 H 0.024559 0.228746 0.068974 0.089 Uiso 1 1 calc R U . . .
C24 C 0.1576(3) 0.1929(3) 0.0359(3) 0.0779(9) Uani 1 1 d . . . . .
H24 H 0.094160 0.133794 -0.036375 0.093 Uiso 1 1 calc R U . . .
C6 C 0.7870(3) -0.0225(3) 0.7357(3) 0.0741(8) Uani 1 1 d . . . . .
H6 H 0.815014 -0.082315 0.748210 0.089 Uiso 1 1 calc R U . . .
C18 C 0.7585(4) 0.5920(3) 0.4978(3) 0.0798(9) Uani 1 1 d . . . . .
H18 H 0.689011 0.550709 0.511212 0.096 Uiso 1 1 calc R U . . .
C34 C 0.4324(3) 0.2158(3) 0.7367(3) 0.0751(8) Uani 1 1 d . . . . .
H34A H 0.422851 0.175508 0.662719 0.090 Uiso 1 1 calc R U . . .
H34B H 0.397048 0.274142 0.720416 0.090 Uiso 1 1 calc R U . . .
C16 C 0.9167(5) 0.7749(3) 0.5136(4) 0.0996(14) Uani 1 1 d . . . . .
H16 H 0.955959 0.856663 0.538908 0.120 Uiso 1 1 calc R U . . .
C29 C 0.8236(4) 0.5331(3) 1.0616(3) 0.0916(12) Uani 1 1 d . . . . .
H29 H 0.791553 0.581522 1.020164 0.110 Uiso 1 1 calc R U . . .
C36 C 0.3984(5) 0.0539(3) 0.8297(4) 0.0922(11) Uani 1 1 d . . . . .
H36 H 0.484288 0.062400 0.846970 0.111 Uiso 1 1 calc R U . . .
C14 C 0.9077(4) 0.5947(3) 0.4253(4) 0.0889(11) Uani 1 1 d . . . . .
H14 H 0.940475 0.555492 0.388854 0.107 Uiso 1 1 calc R U . . .
C32 C 0.9213(4) 0.3941(4) 1.1878(3) 0.0857(10) Uani 1 1 d . . . . .
H32 H 0.953728 0.347029 1.231166 0.103 Uiso 1 1 calc R U . . .
C17 C 0.8128(5) 0.7136(3) 0.5312(4) 0.0983(13) Uani 1 1 d . . . . .
H17 H 0.778858 0.753425 0.565529 0.118 Uiso 1 1 calc R U . . .
C39 C 0.1482(5) 0.0276(7) 0.7827(5) 0.138(3) Uani 1 1 d . U . . .
H39 H 0.062292 0.018520 0.765998 0.166 Uiso 1 1 calc R U . . .
C30 C 0.9573(5) 0.5789(4) 1.1533(4) 0.1038(14) Uani 1 1 d . . . . .
H30 H 1.013570 0.657608 1.172727 0.125 Uiso 1 1 calc R U . . .
C40 C 0.2233(4) 0.1155(5) 0.7525(4) 0.1074(15) Uani 1 1 d . U . . .
H40 H 0.188520 0.165626 0.717180 0.129 Uiso 1 1 calc R U . . .
C31 C 1.0056(4) 0.5107(5) 1.2138(4) 0.0997(13) Uani 1 1 d . . . . .
H31 H 1.095773 0.541608 1.273412 0.120 Uiso 1 1 calc R U . . .
C15 C 0.9622(4) 0.7158(4) 0.4589(6) 0.1141(17) Uani 1 1 d . . . . .
H15 H 1.030462 0.757262 0.444050 0.137 Uiso 1 1 calc R U . . .
C38 C 0.1991(7) -0.0453(6) 0.8365(6) 0.151(3) Uani 1 1 d . . . . .
H38 H 0.148476 -0.103105 0.856949 0.181 Uiso 1 1 calc R U . . .
C37 C 0.3241(7) -0.0332(4) 0.8600(6) 0.129(2) Uani 1 1 d . . . . .
H37 H 0.359169 -0.082862 0.895970 0.154 Uiso 1 1 calc R U . . .

loop_
_atom_site_aniso_label
_atom_site_aniso_U_11
_atom_site_aniso_U_22
_atom_site_aniso_U_33
_atom_site_aniso_U_23
_atom_site_aniso_U_13
_atom_site_aniso_U_12
O1 0.0873(14) 0.0695(12) 0.0653(12) 0.0312(10) 0.0496(11) 0.0449(11)
N2 0.0460(10) 0.0494(10) 0.0474(10) 0.0104(8) 0.0239(8) 0.0166(8)
N1 0.0599(13) 0.0562(12) 0.0506(11) 0.0159(9) 0.0265(10) 0.0151(10)
C3 0.0394(11) 0.0475(12) 0.0562(13) 0.0179(10) 0.0197(10) 0.0078(9)
C20 0.0564(14) 0.0565(13) 0.0444(12) 0.0161(10) 0.0215(11) 0.0230(11)
C13 0.0475(12) 0.0557(14) 0.0494(12) 0.0130(10) 0.0186(10) 0.0159(11)
C1 0.0490(12) 0.0472(12) 0.0573(14) 0.0197(10) 0.0254(11) 0.0152(10)
C12 0.0491(13) 0.0575(14) 0.0613(14) 0.0146(11) 0.0303(11) 0.0209(11)
C2 0.0540(14) 0.0473(12) 0.0570(14) 0.0156(11) 0.0275(11) 0.0115(11)
C10 0.0447(12) 0.0468(12) 0.0656(15) 0.0164(11) 0.0259(11) 0.0139(10)
C11 0.0583(14) 0.0497(13) 0.0604(15) 0.0090(11) 0.0296(12) 0.0186(11)
C9 0.0550(14) 0.0511(13) 0.0692(16) 0.0137(12) 0.0297(13) 0.0176(11)
C19 0.0596(15) 0.0684(16) 0.0477(13) 0.0161(11) 0.0288(12) 0.0216(12)
C8 0.0491(13) 0.0500(13) 0.0684(16) 0.0114(12) 0.0266(12) 0.0128(11)
C21 0.0695(17) 0.0633(15) 0.0511(14) 0.0136(12) 0.0240(12) 0.0326(13)
C28 0.0723(17) 0.0599(15) 0.0521(14) 0.0114(12) 0.0356(13) 0.0136(13)
C25 0.0648(17) 0.0638(16) 0.0584(15) 0.0065(12) 0.0247(13) 0.0235(13)
C7 0.0679(17) 0.0519(15) 0.087(2) 0.0149(14) 0.0382(16) 0.0219(13)
C26 0.0761(18) 0.0531(14) 0.0669(16) 0.0221(12) 0.0424(15) 0.0203(13)
C35 0.0551(15) 0.079(2) 0.0580(16) 0.0011(14) 0.0214(13) 0.0104(14)
C4 0.0611(16) 0.0579(15) 0.0625(16) 0.0186(12) 0.0251(13) 0.0190(12)
C27 0.0722(18) 0.0653(16) 0.0614(16) 0.0208(13) 0.0329(14) 0.0263(14)
C33 0.0745(18) 0.0657(17) 0.0660(17) 0.0192(13) 0.0386(15) 0.0240(14)
C5 0.0594(16) 0.0666(17) 0.0720(18) 0.0279(14) 0.0233(14) 0.0238(13)
C22 0.0755(19) 0.088(2) 0.0690(18) 0.0267(16) 0.0364(16) 0.0484(17)
C23 0.0577(16) 0.083(2) 0.0762(19) 0.0288(16) 0.0266(15) 0.0312(15)
C24 0.0601(17) 0.0726(19) 0.0666(18) 0.0078(15) 0.0159(14) 0.0154(15)
C6 0.0620(17) 0.0598(16) 0.094(2) 0.0261(16) 0.0293(16) 0.0297(14)
C18 0.106(3) 0.0618(17) 0.079(2) 0.0148(15) 0.060(2) 0.0268(17)
C34 0.0661(18) 0.081(2) 0.0587(16) 0.0198(15) 0.0205(14) 0.0241(16)
C16 0.106(3) 0.0524(17) 0.082(2) 0.0158(16) 0.016(2) 0.0113(19)
C29 0.102(3) 0.0651(19) 0.073(2) 0.0201(16) 0.037(2) 0.0071(18)
C36 0.096(3) 0.068(2) 0.116(3) 0.027(2) 0.068(2) 0.0180(19)
C14 0.0673(19) 0.076(2) 0.135(3) 0.038(2) 0.062(2) 0.0253(17)
C32 0.075(2) 0.103(3) 0.071(2) 0.0166(18) 0.0325(17) 0.037(2)
C17 0.148(4) 0.0622(19) 0.077(2) 0.0126(16) 0.058(3) 0.036(2)
C39 0.059(2) 0.199(7) 0.087(3) -0.032(4) 0.035(2) 0.002(3)
C30 0.093(3) 0.079(2) 0.085(3) 0.005(2) 0.038(2) -0.007(2)
C40 0.0585(19) 0.149(4) 0.072(2) -0.001(2) 0.0219(17) 0.023(2)
C31 0.072(2) 0.117(3) 0.073(2) 0.004(2) 0.0330(18) 0.012(2)
C15 0.079(3) 0.082(3) 0.169(5) 0.054(3) 0.060(3) 0.017(2)
C38 0.128(5) 0.122(5) 0.124(5) -0.028(4) 0.088(4) -0.047(4)
C37 0.161(5) 0.073(2) 0.163(5) 0.033(3) 0.116(4) 0.014(3)

loop_
_atom_type_symbol
_atom_type_description
_atom_type_scat_dispersion_real
_atom_type_scat_dispersion_imag
_atom_type_scat_source
C C 0.0181 0.0091 'International Tables Vol C Tables 4.2.6.8 and 6.1.1.4'
H H 0.0000 0.0000 'International Tables Vol C Tables 4.2.6.8 and 6.1.1.4'
N N 0.0311 0.0180 'International Tables Vol C Tables 4.2.6.8 and 6.1.1.4'
O O 0.0492 0.0322 'International Tables Vol C Tables 4.2.6.8 and 6.1.1.4'

loop_
_geom_angle_atom_site_label_1
_geom_angle_atom_site_label_2
_geom_angle_atom_site_label_3
_geom_angle
_geom_angle_site_symmetry_1
_geom_angle_site_symmetry_3
_geom_angle_publ_flag
C1 O1 H1 109.5 . . ?
C12 N2 C11 110.9(2) . . ?
C12 N2 C19 110.5(2) . . ?
C19 N2 C11 110.1(2) . . ?
C27 N1 C26 110.9(2) . . ?
C34 N1 C26 111.8(2) . . ?
C34 N1 C27 109.8(2) . . ?
C8 C3 C2 120.3(2) . . ?
C8 C3 C4 119.5(3) . . ?
C4 C3 C2 120.2(3) . . ?
C21 C20 C19 120.3(2) . . ?
C21 C20 C25 118.5(3) . . ?
C25 C20 C19 121.2(3) . . ?
C18 C13 C12 122.2(3) . . ?
C14 C13 C12 119.7(3) . . ?
C14 C13 C18 118.0(3) . . ?
O1 C1 C2 120.5(2) . . ?
O1 C1 C10 119.1(2) . . ?
C2 C1 C10 120.3(2) . . ?
N2 C12 C13 113.8(2) . . ?
N2 C12 H12A 108.8 . . ?
N2 C12 H12B 108.8 . . ?
C13 C12 H12A 108.8 . . ?
C13 C12 H12B 108.8 . . ?
H12A C12 H12B 107.7 . . ?
C3 C2 C26 122.5(2) . . ?
C1 C2 C3 118.1(2) . . ?
C1 C2 C26 119.3(2) . . ?
C1 C10 C11 120.2(2) . . ?
C9 C10 C1 120.6(3) . . ?
C9 C10 C11 119.1(3) . . ?
N2 C11 C10 113.0(2) . . ?
N2 C11 H11A 109.0 . . ?
N2 C11 H11B 109.0 . . ?
C10 C11 H11A 109.0 . . ?
C10 C11 H11B 109.0 . . ?
H11A C11 H11B 107.8 . . ?
C10 C9 H9 119.5 . . ?
C10 C9 C8 121.0(3) . . ?
C8 C9 H9 119.5 . . ?
N2 C19 C20 112.1(2) . . ?
N2 C19 H19A 109.2 . . ?
N2 C19 H19B 109.2 . . ?
C20 C19 H19A 109.2 . . ?
C20 C19 H19B 109.2 . . ?
H19A C19 H19B 107.9 . . ?
C3 C8 C9 119.6(3) . . ?
C3 C8 C7 118.3(3) . . ?
C9 C8 C7 122.0(3) . . ?
C20 C21 H21 119.5 . . ?
C22 C21 C20 120.9(3) . . ?
C22 C21 H21 119.5 . . ?
C33 C28 C27 120.5(3) . . ?
C33 C28 C29 117.7(3) . . ?
C29 C28 C27 121.7(3) . . ?
C20 C25 H25 119.8 . . ?
C20 C25 C24 120.3(3) . . ?
C24 C25 H25 119.8 . . ?
C8 C7 H7 119.1 . . ?
C6 C7 C8 121.7(3) . . ?
C6 C7 H7 119.1 . . ?
N1 C26 C2 115.1(2) . . ?
N1 C26 H26A 108.5 . . ?
N1 C26 H26B 108.5 . . ?
C2 C26 H26A 108.5 . . ?
C2 C26 H26B 108.5 . . ?
H26A C26 H26B 107.5 . . ?
C36 C35 C34 119.9(3) . . ?
C36 C35 C40 118.3(4) . . ?
C40 C35 C34 121.8(4) . . ?
C3 C4 H4 120.0 . . ?
C5 C4 C3 120.0(3) . . ?
C5 C4 H4 120.0 . . ?
N1 C27 C28 112.5(3) . . ?
N1 C27 H27A 109.1 . . ?
N1 C27 H27B 109.1 . . ?
C28 C27 H27A 109.1 . . ?
C28 C27 H27B 109.1 . . ?
H27A C27 H27B 107.8 . . ?
C28 C33 H33 119.2 . . ?
C28 C33 C32 121.6(3) . . ?
C32 C33 H33 119.2 . . ?
C4 C5 H5 119.8 . . ?
C4 C5 C6 120.4(3) . . ?
C6 C5 H5 119.8 . . ?
C21 C22 H22 119.7 . . ?
C21 C22 C23 120.6(3) . . ?
C23 C22 H22 119.7 . . ?
C22 C23 H23 120.2 . . ?
C24 C23 C22 119.5(3) . . ?
C24 C23 H23 120.2 . . ?
C25 C24 H24 119.9 . . ?
C23 C24 C25 120.2(3) . . ?
C23 C24 H24 119.9 . . ?
C7 C6 C5 120.0(3) . . ?
C7 C6 H6 120.0 . . ?
C5 C6 H6 120.0 . . ?
C13 C18 H18 119.6 . . ?
C13 C18 C17 120.9(4) . . ?
C17 C18 H18 119.6 . . ?
N1 C34 C35 112.4(3) . . ?
N1 C34 H34A 109.1 . . ?
N1 C34 H34B 109.1 . . ?
C35 C34 H34A 109.1 . . ?
C35 C34 H34B 109.1 . . ?
H34A C34 H34B 107.9 . . ?
C17 C16 H16 120.2 . . ?
C15 C16 H16 120.2 . . ?
C15 C16 C17 119.7(4) . . ?
C28 C29 H29 119.7 . . ?
C28 C29 C30 120.6(4) . . ?
C30 C29 H29 119.7 . . ?
C35 C36 H36 118.8 . . ?
C35 C36 C37 122.3(5) . . ?
C37 C36 H36 118.8 . . ?
C13 C14 H14 119.4 . . ?
C13 C14 C15 121.2(4) . . ?
C15 C14 H14 119.4 . . ?
C33 C32 H32 120.4 . . ?
C33 C32 C31 119.3(4) . . ?
C31 C32 H32 120.4 . . ?
C18 C17 H17 120.1 . . ?
C16 C17 C18 119.9(4) . . ?
C16 C17 H17 120.1 . . ?
C40 C39 H39 119.6 . . ?
C38 C39 H39 119.6 . . ?
C38 C39 C40 120.8(5) . . ?
C29 C30 H30 119.7 . . ?
C31 C30 C29 120.7(4) . . ?
C31 C30 H30 119.7 . . ?
C35 C40 C39 119.5(6) . . ?
C35 C40 H40 120.3 . . ?
C39 C40 H40 120.3 . . ?
C32 C31 H31 120.0 . . ?
C30 C31 C32 120.0(4) . . ?
C30 C31 H31 120.0 . . ?
C16 C15 C14 120.3(4) . . ?
C16 C15 H15 119.9 . . ?
C14 C15 H15 119.9 . . ?
C39 C38 H38 120.1 . . ?
C37 C38 C39 119.9(5) . . ?
C37 C38 H38 120.1 . . ?
C36 C37 H37 120.4 . . ?
C38 C37 C36 119.3(6) . . ?
C38 C37 H37 120.4 . . ?

loop_
_geom_bond_atom_site_label_1
_geom_bond_atom_site_label_2
_geom_bond_distance
_geom_bond_site_symmetry_2
_geom_bond_publ_flag
O1 H1 0.8200 . ?
O1 C1 1.371(3) . ?
N2 C12 1.469(3) . ?
N2 C11 1.480(3) . ?
N2 C19 1.479(3) . ?
N1 C26 1.480(4) . ?
N1 C27 1.476(4) . ?
N1 C34 1.463(4) . ?
C3 C2 1.461(4) . ?
C3 C8 1.391(4) . ?
C3 C4 1.422(4) . ?
C20 C19 1.505(4) . ?
C20 C21 1.381(4) . ?
C20 C25 1.384(4) . ?
C13 C12 1.505(4) . ?
C13 C18 1.380(4) . ?
C13 C14 1.371(4) . ?
C1 C2 1.381(4) . ?
C1 C10 1.423(4) . ?
C12 H12A 0.9700 . ?
C12 H12B 0.9700 . ?
C2 C26 1.493(4) . ?
C10 C11 1.494(4) . ?
C10 C9 1.370(4) . ?
C11 H11A 0.9700 . ?
C11 H11B 0.9700 . ?
C9 H9 0.9300 . ?
C9 C8 1.396(4) . ?
C19 H19A 0.9700 . ?
C19 H19B 0.9700 . ?
C8 C7 1.443(4) . ?
C21 H21 0.9300 . ?
C21 C22 1.373(4) . ?
C28 C27 1.503(4) . ?
C28 C33 1.373(5) . ?
C28 C29 1.384(5) . ?
C25 H25 0.9300 . ?
C25 C24 1.393(4) . ?
C7 H7 0.9300 . ?
C7 C6 1.320(5) . ?
C26 H26A 0.9700 . ?
C26 H26B 0.9700 . ?
C35 C34 1.516(5) . ?
C35 C36 1.363(6) . ?
C35 C40 1.385(5) . ?
C4 H4 0.9300 . ?
C4 C5 1.367(4) . ?
C27 H27A 0.9700 . ?
C27 H27B 0.9700 . ?
C33 H33 0.9300 . ?
C33 C32 1.381(5) . ?
C5 H5 0.9300 . ?
C5 C6 1.425(5) . ?
C22 H22 0.9300 . ?
C22 C23 1.374(5) . ?
C23 H23 0.9300 . ?
C23 C24 1.369(5) . ?
C24 H24 0.9300 . ?
C6 H6 0.9300 . ?
C18 H18 0.9300 . ?
C18 C17 1.385(5) . ?
C34 H34A 0.9700 . ?
C34 H34B 0.9700 . ?
C16 H16 0.9300 . ?
C16 C17 1.368(7) . ?
C16 C15 1.361(7) . ?
C29 H29 0.9300 . ?
C29 C30 1.392(6) . ?
C36 H36 0.9300 . ?
C36 C37 1.384(6) . ?
C14 H14 0.9300 . ?
C14 C15 1.378(6) . ?
C32 H32 0.9300 . ?
C32 C31 1.387(6) . ?
C17 H17 0.9300 . ?
C39 H39 0.9300 . ?
C39 C40 1.395(9) . ?
C39 C38 1.368(10) . ?
C30 H30 0.9300 . ?
C30 C31 1.338(7) . ?
C40 H40 0.9300 . ?
C31 H31 0.9300 . ?
C15 H15 0.9300 . ?
C38 H38 0.9300 . ?
C38 C37 1.360(10) . ?
C37 H37 0.9300 . ?

loop_
_geom_torsion_atom_site_label_1
_geom_torsion_atom_site_label_2
_geom_torsion_atom_site_label_3
_geom_torsion_atom_site_label_4
_geom_torsion
_geom_torsion_site_symmetry_1
_geom_torsion_site_symmetry_2
_geom_torsion_site_symmetry_3
_geom_torsion_site_symmetry_4
_geom_torsion_publ_flag
O1 C1 C2 C3 177.6(2) . . . . ?
O1 C1 C2 C26 -6.5(4) . . . . ?
O1 C1 C10 C11 -0.9(4) . . . . ?
O1 C1 C10 C9 -179.2(2) . . . . ?
C3 C2 C26 N1 -65.1(4) . . . . ?
C3 C8 C7 C6 0.6(4) . . . . ?
C3 C4 C5 C6 0.8(4) . . . . ?
C20 C21 C22 C23 0.0(5) . . . . ?
C20 C25 C24 C23 -0.4(5) . . . . ?
C13 C18 C17 C16 -1.1(6) . . . . ?
C13 C14 C15 C16 0.7(8) . . . . ?
C1 C2 C26 N1 119.1(3) . . . . ?
C1 C10 C11 N2 42.3(3) . . . . ?
C1 C10 C9 C8 1.1(4) . . . . ?
C12 N2 C11 C10 66.0(3) . . . . ?
C12 N2 C19 C20 -166.7(2) . . . . ?
C12 C13 C18 C17 177.2(3) . . . . ?
C12 C13 C14 C15 -177.1(4) . . . . ?
C2 C3 C8 C9 0.7(4) . . . . ?
C2 C3 C8 C7 179.7(2) . . . . ?
C2 C3 C4 C5 179.6(2) . . . . ?
C2 C1 C10 C11 -179.6(2) . . . . ?
C2 C1 C10 C9 2.2(4) . . . . ?
C10 C1 C2 C3 -3.8(4) . . . . ?
C10 C1 C2 C26 172.2(2) . . . . ?
C10 C9 C8 C3 -2.5(4) . . . . ?
C10 C9 C8 C7 178.6(3) . . . . ?
C11 N2 C12 C13 -167.5(2) . . . . ?
C11 N2 C19 C20 70.5(3) . . . . ?
C11 C10 C9 C8 -177.2(2) . . . . ?
C9 C10 C11 N2 -139.5(2) . . . . ?
C9 C8 C7 C6 179.6(3) . . . . ?
C19 N2 C12 C13 70.1(3) . . . . ?
C19 N2 C11 C10 -171.4(2) . . . . ?
C19 C20 C21 C22 178.4(3) . . . . ?
C19 C20 C25 C24 -178.2(3) . . . . ?
C8 C3 C2 C1 2.3(3) . . . . ?
C8 C3 C2 C26 -173.4(2) . . . . ?
C8 C3 C4 C5 -1.7(4) . . . . ?
C8 C7 C6 C5 -1.6(5) . . . . ?
C21 C20 C19 N2 59.1(3) . . . . ?
C21 C20 C25 C24 -0.1(4) . . . . ?
C21 C22 C23 C24 -0.6(5) . . . . ?
C28 C33 C32 C31 -0.1(5) . . . . ?
C28 C29 C30 C31 0.2(7) . . . . ?
C25 C20 C19 N2 -122.9(3) . . . . ?
C25 C20 C21 C22 0.3(4) . . . . ?
C26 N1 C27 C28 -63.0(3) . . . . ?
C26 N1 C34 C35 161.6(3) . . . . ?
C35 C36 C37 C38 -0.8(8) . . . . ?
C4 C3 C2 C1 -179.0(2) . . . . ?
C4 C3 C2 C26 5.3(4) . . . . ?
C4 C3 C8 C9 -178.0(2) . . . . ?
C4 C3 C8 C7 1.0(4) . . . . ?
C4 C5 C6 C7 0.9(5) . . . . ?
C27 N1 C26 C2 177.4(2) . . . . ?
C27 N1 C34 C35 -74.9(3) . . . . ?
C27 C28 C33 C32 176.1(3) . . . . ?
C27 C28 C29 C30 -176.1(3) . . . . ?
C33 C28 C27 N1 -65.4(4) . . . . ?
C33 C28 C29 C30 1.5(6) . . . . ?
C33 C32 C31 C30 1.9(6) . . . . ?
C22 C23 C24 C25 0.8(5) . . . . ?
C18 C13 C12 N2 42.4(4) . . . . ?
C18 C13 C14 C15 0.8(6) . . . . ?
C34 N1 C26 C2 -59.7(3) . . . . ?
C34 N1 C27 C28 173.0(2) . . . . ?
C34 C35 C36 C37 -175.7(4) . . . . ?
C34 C35 C40 C39 175.6(4) . . . . ?
C29 C28 C27 N1 112.2(4) . . . . ?
C29 C28 C33 C32 -1.5(5) . . . . ?
C29 C30 C31 C32 -1.9(7) . . . . ?
C36 C35 C34 N1 -43.6(4) . . . . ?
C36 C35 C40 C39 -1.4(6) . . . . ?
C14 C13 C12 N2 -139.9(3) . . . . ?
C14 C13 C18 C17 -0.6(5) . . . . ?
C17 C16 C15 C14 -2.4(7) . . . . ?
C39 C38 C37 C36 0.5(9) . . . . ?
C40 C35 C34 N1 139.6(3) . . . . ?
C40 C35 C36 C37 1.2(6) . . . . ?
C40 C39 C38 C37 -0.7(9) . . . . ?
C15 C16 C17 C18 2.6(7) . . . . ?
C38 C39 C40 C35 1.1(7) . . . . ?
